data_7104395
loop_
_publ_author_name
'Tarasenko, Maria S'
'Golenkov, Eugeny O'
'Naumov, Nikolay G'
'Moroz, Nikolay K'
'Fedorov, Vladimir E'

_publ_section_title
;
 Unusual H-bonding in novel cyano-cluster polymeric hydrates
 [(H){Ln(H2O)4}{Re6S8(CN)6}]*2H2O (Ln = Yb, Lu).
;
_journal_issue 19
_journal_name_full 'Chemical communications (Cambridge, England)'
_journal_page_first 2655
_journal_page_last 2657
_journal_paper_doi 10.1039/b820722d
_journal_volume 34
_journal_year 2009
_chemical_formula_sum 'C6 H13 N6 O6 Re6 S8 Yb'
_chemical_formula_weight 1811.94
_space_group_IT_number 15
_symmetry_cell_setting monoclinic
_symmetry_Int_Tables_number 15
_symmetry_space_group_name_Hall '-C 2yc'
_symmetry_space_group_name_H-M 'C 1 2/c 1'
_atom_sites_solution_hydrogens none
_atom_sites_solution_primary direct
_atom_sites_solution_secondary difmap
_audit_creation_method SHELXL-97
_cell_angle_alpha 90.00
_cell_angle_beta 121.840(3)
_cell_angle_gamma 90.00
_cell_formula_units_Z 4
_cell_length_a 20.2849(16)
_cell_length_b 12.5696(16)
_cell_length_c 12.4395(12)
_cell_measurement_reflns_used 2435
_cell_measurement_temperature 170(2)
_cell_measurement_theta_max 29.46
_cell_measurement_theta_min 2.31
_cell_volume 2694.5(5)
_computing_cell_refinement 'SAINT (Bruker, 2004)'
_computing_data_collection 'APEX2 (Bruker, 2004)'
_computing_data_reduction 'SAINT (Bruker, 2004)'
_computing_molecular_graphics 'SHELXTL (Bruker, 2004)'
_computing_publication_material 'SHELXTL (Bruker, 2004)'
_computing_structure_refinement 'SHELXTL (Bruker, 2004)'
_computing_structure_solution 'SHELXTL (Bruker, 2004)'
_diffrn_ambient_temperature 170(2)
_diffrn_detector_area_resol_mean 25
_diffrn_measured_fraction_theta_full 0.996
_diffrn_measured_fraction_theta_max 0.996
_diffrn_measurement_device_type 'Bruker Nonius X8Apex CCD area-detector'
_diffrn_measurement_method '\f scans'
_diffrn_radiation_monochromator graphite
_diffrn_radiation_source 'fine-focus sealed tube'
_diffrn_radiation_type MoK\a
_diffrn_radiation_wavelength 0.71073
_diffrn_reflns_av_R_equivalents 0.0485
_diffrn_reflns_av_sigmaI/netI 0.0593
_diffrn_reflns_limit_h_max 26
_diffrn_reflns_limit_h_min -23
_diffrn_reflns_limit_k_max 16
_diffrn_reflns_limit_k_min -10
_diffrn_reflns_limit_l_max 14
_diffrn_reflns_limit_l_min -16
_diffrn_reflns_number 9579
_diffrn_reflns_theta_full 28.28
_diffrn_reflns_theta_max 28.28
_diffrn_reflns_theta_min 2.01
_diffrn_standards_decay_% 0
_diffrn_standards_number 0
_exptl_absorpt_coefficient_mu 30.929
_exptl_absorpt_correction_T_max 0.2584
_exptl_absorpt_correction_T_min 0.1910
_exptl_absorpt_correction_type multi-scan
_exptl_absorpt_process_details 'SADABS (Bruker, 2004)'
_exptl_crystal_colour orange
_exptl_crystal_density_diffrn 4.467
_exptl_crystal_density_method 'not measured'
_exptl_crystal_description prism
_exptl_crystal_F_000 3148
_exptl_crystal_size_max 0.08
_exptl_crystal_size_mid 0.06
_exptl_crystal_size_min 0.06
_refine_diff_density_max 2.429
_refine_diff_density_min -2.309
_refine_diff_density_rms 0.420
_refine_ls_extinction_coef 0
_refine_ls_extinction_method none
_refine_ls_goodness_of_fit_ref 1.149
_refine_ls_hydrogen_treatment none
_refine_ls_matrix_type full
_refine_ls_number_parameters 182
_refine_ls_number_reflns 3334
_refine_ls_number_restraints 18
_refine_ls_restrained_S_all 1.147
_refine_ls_R_factor_all 0.0633
_refine_ls_R_factor_gt 0.0490
_refine_ls_shift/su_max 0.000
_refine_ls_shift/su_mean 0.000
_refine_ls_structure_factor_coef Fsqd
_refine_ls_weighting_details 'calc w=1/[\s^2^(Fo^2^)+(0.0001P)^2^+237.9536P] where P=(Fo^2^+2Fc^2^)/3'
_refine_ls_weighting_scheme calc
_refine_ls_wR_factor_gt 0.0911
_refine_ls_wR_factor_ref 0.0936
_reflns_number_gt 2667
_reflns_number_total 3334
_reflns_threshold_expression >2\s(I)
_cod_data_source_file b820722d.txt
_cod_data_source_block t40-6_fin
_cod_original_sg_symbol_H-M 'C 2/c'
_cod_database_code 7104395

loop_
_symmetry_equiv_pos_as_xyz
'x, y, z'
'-x, y, -z+1/2'
'x+1/2, y+1/2, z'
'-x+1/2, y+1/2, -z+1/2'
'-x, -y, -z'
'x, -y, z-1/2'
'-x+1/2, -y+1/2, -z'
'x+1/2, -y+1/2, z-1/2'

loop_
_atom_site_label
_atom_site_type_symbol
_atom_site_fract_x
_atom_site_fract_y
_atom_site_fract_z
_atom_site_U_iso_or_equiv
_atom_site_adp_type
_atom_site_occupancy
_atom_site_symmetry_multiplicity
_atom_site_calc_flag
_atom_site_refinement_flags
_atom_site_disorder_assembly
_atom_site_disorder_group
Re1 Re 0.19582(3) 0.12437(5) 0.93857(6) 0.01899(16) Uani 1 1 d . . .
Re2 Re 0.19788(3) 0.27703(5) 1.08122(6) 0.01775(15) Uani 1 1 d . . .
Re3 Re 0.17411(3) 0.32006(5) 0.85845(5) 0.01856(15) Uani 1 1 d . . .
Yb1 Yb 0.0056(3) -0.23157(10) 0.7730(2) 0.0232(6) Uani 0.50 1 d P . .
S1 S 0.2221(2) 0.0941(3) 1.1488(4) 0.0245(8) Uani 1 1 d . . .
S2 S 0.1816(2) 0.4570(3) 1.0021(4) 0.0260(9) Uani 1 1 d . . .
S3 S 0.1785(2) 0.1731(3) 0.7382(3) 0.0232(8) Uani 1 1 d . . .
S4 S 0.0822(2) 0.2246(3) 0.8887(4) 0.0242(8) Uani 1 1 d . . .
N1 N 0.0878(9) -0.0877(12) 0.8169(15) 0.040(4) Uani 1 1 d . . .
N2 N 0.0952(9) 0.2960(14) 1.2116(15) 0.042(4) Uani 1 1 d . . .
N3 N 0.0454(8) 0.4397(13) 0.6013(13) 0.037(4) Uani 1 1 d . . .
C1 C 0.1275(9) -0.0142(13) 0.8626(15) 0.025(3) Uani 1 1 d . . .
C2 C 0.1346(9) 0.2996(14) 1.1725(15) 0.027(4) Uani 1 1 d . . .
C3 C 0.0912(9) 0.3973(13) 0.6920(15) 0.024(3) Uani 1 1 d . . .
O1 O 0.0121(16) -0.4152(18) 0.786(2) 0.039(7) Uani 0.50 1 d PU . .
O2 O 0.0101(15) -0.153(3) 0.945(2) 0.048(8) Uani 0.50 1 d P . .
O4 O -0.0766(15) -0.279(3) 0.563(2) 0.057(10) Uani 0.50 1 d P . .
O3 O 0.1266(18) -0.278(2) 0.962(2) 0.041(6) Uani 0.50 1 d PU . .
O1W O 0.240(3) -0.274(4) 1.019(5) 0.102(15) Uani 0.50 1 d PU . .
O2W O -0.010(5) -0.048(13) 0.989(9) 0.25(9) Uani 0.50 1 d P . .

loop_
_atom_site_aniso_label
_atom_site_aniso_U_11
_atom_site_aniso_U_22
_atom_site_aniso_U_33
_atom_site_aniso_U_23
_atom_site_aniso_U_13
_atom_site_aniso_U_12
Re1 0.0188(3) 0.0167(3) 0.0185(3) 0.0005(2) 0.0078(2) -0.0014(2)
Re2 0.0176(3) 0.0200(3) 0.0164(3) 0.0021(2) 0.0095(2) 0.0019(2)
Re3 0.0170(3) 0.0190(3) 0.0159(3) 0.0033(2) 0.0061(2) 0.0023(2)
Yb1 0.0234(13) 0.0217(6) 0.0281(19) -0.0023(6) 0.0160(18) -0.0013(7)
S1 0.028(2) 0.022(2) 0.027(2) 0.0088(16) 0.0167(17) 0.0018(16)
S2 0.029(2) 0.018(2) 0.029(2) 0.0039(17) 0.0144(17) 0.0065(16)
S3 0.0263(19) 0.023(2) 0.0171(18) 0.0007(16) 0.0092(16) -0.0009(16)
S4 0.0148(17) 0.029(2) 0.0242(19) 0.0007(17) 0.0073(15) -0.0016(16)
N1 0.050(10) 0.027(8) 0.041(9) -0.012(7) 0.023(8) -0.008(7)
N2 0.043(9) 0.057(12) 0.047(10) -0.003(8) 0.038(8) 0.013(8)
N3 0.034(8) 0.049(10) 0.018(7) 0.007(7) 0.006(6) 0.013(7)
C1 0.028(8) 0.019(8) 0.027(8) 0.001(7) 0.014(7) 0.001(7)
C2 0.018(7) 0.037(11) 0.021(8) 0.000(7) 0.006(6) 0.001(7)
C3 0.033(9) 0.023(9) 0.021(8) -0.007(7) 0.017(7) -0.007(7)
O1 0.037(10) 0.030(9) 0.050(12) 0.000(7) 0.024(9) -0.005(8)
O2 0.031(14) 0.10(3) 0.019(12) -0.011(14) 0.018(11) 0.004(14)
O4 0.018(13) 0.10(3) 0.030(14) -0.021(15) 0.000(11) 0.027(15)
O3 0.052(10) 0.037(10) 0.032(9) 0.019(7) 0.021(8) 0.007(8)
O1W 0.097(17) 0.101(17) 0.102(17) 0.001(10) 0.048(11) 0.001(10)
O2W 0.10(5) 0.6(3) 0.11(5) 0.06(10) 0.06(4) -0.10(8)

loop_
_atom_type_symbol
_atom_type_description
_atom_type_scat_dispersion_real
_atom_type_scat_dispersion_imag
_atom_type_scat_source
C C 0.0033 0.0016 'International Tables Vol C Tables 4.2.6.8 and 6.1.1.4'
H H 0.0000 0.0000 'International Tables Vol C Tables 4.2.6.8 and 6.1.1.4'
N N 0.0061 0.0033 'International Tables Vol C Tables 4.2.6.8 and 6.1.1.4'
O O 0.0106 0.0060 'International Tables Vol C Tables 4.2.6.8 and 6.1.1.4'
Yb Yb -0.3850 5.5486 'International Tables Vol C Tables 4.2.6.8 and 6.1.1.4'
Re Re -1.0185 7.2310 'International Tables Vol C Tables 4.2.6.8 and 6.1.1.4'
S S 0.1246 0.1234 'International Tables Vol C Tables 4.2.6.8 and 6.1.1.4'

loop_
_geom_angle_atom_site_label_1
_geom_angle_atom_site_label_2
_geom_angle_atom_site_label_3
_geom_angle
_geom_angle_site_symmetry_1
_geom_angle_site_symmetry_3
_geom_angle_publ_flag
C1 Re1 S4 90.2(4) . . ?
C1 Re1 S3 92.5(5) . . ?
S4 Re1 S3 90.17(14) . . ?
C1 Re1 S1 94.2(5) . . ?
S4 Re1 S1 89.76(14) . . ?
S3 Re1 S1 173.34(14) . . ?
C1 Re1 S2 96.6(4) . 7_557 ?
S4 Re1 S2 173.26(14) . 7_557 ?
S3 Re1 S2 89.35(14) . 7_557 ?
S1 Re1 S2 89.94(14) . 7_557 ?
C1 Re1 Re2 133.2(4) . . ?
S4 Re1 Re2 57.12(10) . . ?
S3 Re1 Re2 117.40(10) . . ?
S1 Re1 Re2 57.35(10) . . ?
S2 Re1 Re2 117.43(10) 7_557 . ?
C1 Re1 Re3 132.0(4) . . ?
S4 Re1 Re3 57.34(10) . . ?
S3 Re1 Re3 57.30(10) . . ?
S1 Re1 Re3 117.46(10) . . ?
S2 Re1 Re3 117.13(10) 7_557 . ?
Re2 Re1 Re3 60.15(2) . . ?
C1 Re1 Re3 138.1(4) . 7_557 ?
S4 Re1 Re3 116.90(10) . 7_557 ?
S3 Re1 Re3 117.09(10) . 7_557 ?
S1 Re1 Re3 57.28(10) . 7_557 ?
S2 Re1 Re3 57.65(10) 7_557 7_557 ?
Re2 Re1 Re3 59.82(2) . 7_557 ?
Re3 Re1 Re3 89.89(3) . 7_557 ?
C1 Re1 Re2 136.8(5) . 7_557 ?
S4 Re1 Re2 117.04(10) . 7_557 ?
S3 Re1 Re2 57.15(9) . 7_557 ?
S1 Re1 Re2 117.22(10) . 7_557 ?
S2 Re1 Re2 57.40(10) 7_557 7_557 ?
Re2 Re1 Re2 89.85(3) . 7_557 ?
Re3 Re1 Re2 59.75(2) . 7_557 ?
Re3 Re1 Re2 59.97(2) 7_557 7_557 ?
C2 Re2 S4 91.2(4) . . ?
C2 Re2 S3 95.3(4) . 7_557 ?
S4 Re2 S3 173.48(14) . 7_557 ?
C2 Re2 S1 90.6(5) . . ?
S4 Re2 S1 89.88(14) . . ?
S3 Re2 S1 90.16(14) 7_557 . ?
C2 Re2 S2 95.8(5) . . ?
S4 Re2 S2 89.94(14) . . ?
S3 Re2 S2 89.30(14) 7_557 . ?
S1 Re2 S2 173.63(14) . . ?
C2 Re2 Re3 134.4(4) . 7_557 ?
S4 Re2 Re3 117.53(10) . 7_557 ?
S3 Re2 Re3 57.40(10) 7_557 7_557 ?
S1 Re2 Re3 57.43(10) . 7_557 ?
S2 Re2 Re3 117.29(10) . 7_557 ?
C2 Re2 Re1 131.6(5) . . ?
S4 Re2 Re1 57.33(10) . . ?
S3 Re2 Re1 117.60(10) 7_557 . ?
S1 Re2 Re1 57.33(10) . . ?
S2 Re2 Re1 117.58(11) . . ?
Re3 Re2 Re1 60.24(2) 7_557 . ?
C2 Re2 Re3 135.4(4) . . ?
S4 Re2 Re3 57.34(10) . . ?
S3 Re2 Re3 117.11(10) 7_557 . ?
S1 Re2 Re3 117.29(10) . . ?
S2 Re2 Re3 57.62(10) . . ?
Re3 Re2 Re3 90.04(3) 7_557 . ?
Re1 Re2 Re3 60.00(2) . . ?
C2 Re2 Re1 138.2(5) . 7_557 ?
S4 Re2 Re1 117.29(10) . 7_557 ?
S3 Re2 Re1 57.16(10) 7_557 7_557 ?
S1 Re2 Re1 117.40(10) . 7_557 ?
S2 Re2 Re1 57.30(10) . 7_557 ?
Re3 Re2 Re1 60.01(2) 7_557 7_557 ?
Re1 Re2 Re1 90.15(3) . 7_557 ?
Re3 Re2 Re1 59.98(2) . 7_557 ?
C3 Re3 S3 90.9(4) . . ?
C3 Re3 S4 95.8(4) . . ?
S3 Re3 S4 90.00(14) . . ?
C3 Re3 S1 91.0(4) . 7_557 ?
S3 Re3 S1 90.06(14) . 7_557 ?
S4 Re3 S1 173.19(13) . 7_557 ?
C3 Re3 S2 96.0(4) . . ?
S3 Re3 S2 173.12(13) . . ?
S4 Re3 S2 89.50(14) . . ?
S1 Re3 S2 89.63(14) 7_557 . ?
C3 Re3 Re2 131.5(4) . 7_557 ?
S3 Re3 Re2 57.30(9) . 7_557 ?
S4 Re3 Re2 117.35(10) . 7_557 ?
S1 Re3 Re2 57.37(10) 7_557 7_557 ?
S2 Re3 Re2 117.14(10) . 7_557 ?
C3 Re3 Re1 134.6(4) . . ?
S3 Re3 Re1 57.22(10) . . ?
S4 Re3 Re1 57.16(10) . . ?
S1 Re3 Re1 117.57(10) 7_557 . ?
S2 Re3 Re1 117.13(10) . . ?
Re2 Re3 Re1 60.24(2) 7_557 . ?
C3 Re3 Re2 138.5(4) . . ?
S3 Re3 Re2 117.03(10) . . ?
S4 Re3 Re2 56.96(10) . . ?
S1 Re3 Re2 117.22(10) 7_557 . ?
S2 Re3 Re2 57.31(10) . . ?
Re2 Re3 Re2 89.96(3) 7_557 . ?
Re1 Re3 Re2 59.85(2) . . ?
C3 Re3 Re1 135.1(4) . 7_557 ?
S3 Re3 Re1 117.20(9) . 7_557 ?
S4 Re3 Re1 116.98(10) . 7_557 ?
S1 Re3 Re1 57.20(10) 7_557 7_557 ?
S2 Re3 Re1 57.24(10) . 7_557 ?
Re2 Re3 Re1 59.94(2) 7_557 7_557 ?
Re1 Re3 Re1 90.11(3) . 7_557 ?
Re2 Re3 Re1 60.05(2) . 7_557 ?
Yb1 Yb1 O4 152.8(15) 2_556 2_556 ?
Yb1 Yb1 N2 102.1(12) 2_556 5_557 ?
O4 Yb1 N2 90.2(9) 2_556 5_557 ?
Yb1 Yb1 O2 147.6(11) 2_556 . ?
O4 Yb1 O2 59.4(14) 2_556 . ?
N2 Yb1 O2 71.1(9) 5_557 . ?
Yb1 Yb1 O1 93.3(6) 2_556 . ?
O4 Yb1 O1 67.9(12) 2_556 . ?
N2 Yb1 O1 70.2(9) 5_557 . ?
O2 Yb1 O1 112.7(11) . . ?
Yb1 Yb1 O4 21.6(12) 2_556 . ?
O4 Yb1 O4 146(2) 2_556 . ?
N2 Yb1 O4 82.1(9) 5_557 . ?
O2 Yb1 O4 143.8(9) . . ?
O1 Yb1 O4 78.8(10) . . ?
Yb1 Yb1 N1 96.3(9) 2_556 . ?
O4 Yb1 N1 86.9(10) 2_556 . ?
N2 Yb1 N1 144.5(6) 5_557 . ?
O2 Yb1 N1 77.1(9) . . ?
O1 Yb1 N1 139.0(8) . . ?
O4 Yb1 N1 117.7(10) . . ?
Yb1 Yb1 O1 74.9(6) 2_556 2_556 ?
O4 Yb1 O1 86.3(12) 2_556 2_556 ?
N2 Yb1 O1 72.0(9) 5_557 2_556 ?
O2 Yb1 O1 128.5(11) . 2_556 ?
O1 Yb1 O1 18.7(11) . 2_556 ?
O4 Yb1 O1 60.2(10) . 2_556 ?
N1 Yb1 O1 142.8(9) . 2_556 ?
Yb1 Yb1 O3 138.1(14) 2_556 . ?
O4 Yb1 O3 19.4(10) 2_556 . ?
N2 Yb1 O3 109.1(8) 5_557 . ?
O2 Yb1 O3 71.2(10) . . ?
O1 Yb1 O3 72.5(9) . . ?
O4 Yb1 O3 142.7(9) . . ?
N1 Yb1 O3 73.9(8) . . ?
O1 Yb1 O3 88.7(9) 2_556 . ?
Yb1 Yb1 N1 72.1(8) 2_556 2_556 ?
O4 Yb1 N1 134.8(12) 2_556 2_556 ?
N2 Yb1 N1 77.8(6) 5_557 2_556 ?
O2 Yb1 N1 75.5(8) . 2_556 ?
O1 Yb1 N1 141.1(8) . 2_556 ?
O4 Yb1 N1 75.4(8) . 2_556 ?
N1 Yb1 N1 79.4(8) . 2_556 ?
O1 Yb1 N1 128.6(7) 2_556 2_556 ?
O3 Yb1 N1 141.0(8) . 2_556 ?
Yb1 Yb1 N2 66.6(12) 2_556 6 ?
O4 Yb1 N2 88.1(11) 2_556 6 ?
N2 Yb1 N2 138.4(8) 5_557 6 ?
O2 Yb1 N2 139.0(8) . 6 ?
O1 Yb1 N2 70.7(9) . 6 ?
O4 Yb1 N2 76.9(8) . 6 ?
N1 Yb1 N2 76.9(6) . 6 ?
O1 Yb1 N2 66.4(8) 2_556 6 ?
O3 Yb1 N2 71.4(8) . 6 ?
N1 Yb1 N2 129.1(6) 2_556 6 ?
Yb1 Yb1 O2 26.9(9) 2_556 2_556 ?
O4 Yb1 O2 144.7(10) 2_556 2_556 ?
N2 Yb1 O2 124.3(7) 5_557 2_556 ?
O2 Yb1 O2 133.6(16) . 2_556 ?
O1 Yb1 O2 113.7(10) . 2_556 ?
O4 Yb1 O2 48.4(11) . 2_556 ?
N1 Yb1 O2 69.4(8) . 2_556 ?
O1 Yb1 O2 97.0(10) 2_556 2_556 ?
O3 Yb1 O2 125.3(9) . 2_556 ?
N1 Yb1 O2 67.7(8) 2_556 2_556 ?
N2 Yb1 O2 61.9(8) 6 2_556 ?
Re1 S1 Re2 65.32(10) . . ?
Re1 S1 Re3 65.52(10) . 7_557 ?
Re2 S1 Re3 65.20(10) . 7_557 ?
Re1 S2 Re2 65.30(10) 7_557 . ?
Re1 S2 Re3 65.12(10) 7_557 . ?
Re2 S2 Re3 65.07(10) . . ?
Re2 S3 Re1 65.69(10) 7_557 . ?
Re2 S3 Re3 65.30(10) 7_557 . ?
Re1 S3 Re3 65.48(10) . . ?
Re2 S4 Re1 65.55(10) . . ?
Re2 S4 Re3 65.70(10) . . ?
Re1 S4 Re3 65.50(10) . . ?
C1 N1 Yb1 164.6(15) . . ?
C1 N1 Yb1 173.3(15) . 2_556 ?
Yb1 N1 Yb1 11.62(13) . 2_556 ?
C2 N2 Yb1 155.3(16) . 5_557 ?
C2 N2 Yb1 162.3(16) . 6_556 ?
Yb1 N2 Yb1 11.31(14) 5_557 6_556 ?
N1 C1 Re1 177.2(16) . . ?
N2 C2 Re2 168.5(16) . . ?
N3 C3 Re3 179.4(15) . . ?
O1 O1 Yb1 86.5(6) 2_556 . ?
O1 O1 Yb1 74.8(6) 2_556 2_556 ?
Yb1 O1 Yb1 11.84(15) . 2_556 ?
O2W O2 Yb1 142(4) . . ?
O2W O2 Yb1 137(4) . 2_556 ?
Yb1 O2 Yb1 5.52(18) . 2_556 ?
O3 O4 Yb1 117(3) 2_556 2_556 ?
O3 O4 Yb1 113(3) 2_556 . ?
Yb1 O4 Yb1 5.6(3) 2_556 . ?
O4 O3 Yb1 44(2) 2_556 . ?
O4 O3 Yb1 50(2) 2_556 2_556 ?
Yb1 O3 Yb1 6.8(2) . 2_556 ?
O2W O2W O2 142(10) 5_557 . ?

loop_
_geom_bond_atom_site_label_1
_geom_bond_atom_site_label_2
_geom_bond_distance
_geom_bond_site_symmetry_2
_geom_bond_publ_flag
Re1 C1 2.113(16) . ?
Re1 S4 2.403(4) . ?
Re1 S3 2.405(4) . ?
Re1 S1 2.408(4) . ?
Re1 S2 2.417(4) 7_557 ?
Re1 Re2 2.5990(9) . ?
Re1 Re3 2.6027(9) . ?
Re1 Re3 2.6069(8) 7_557 ?
Re1 Re2 2.6088(8) 7_557 ?
Re2 C2 2.133(17) . ?
Re2 S4 2.398(4) . ?
Re2 S3 2.405(4) 7_557 ?
Re2 S1 2.408(4) . ?
Re2 S2 2.419(4) . ?
Re2 Re3 2.5960(8) 7_557 ?
Re2 Re3 2.6066(9) . ?
Re2 Re1 2.6088(9) 7_557 ?
Re3 C3 2.093(16) . ?
Re3 S3 2.407(4) . ?
Re3 S4 2.408(4) . ?
Re3 S1 2.410(4) 7_557 ?
Re3 S2 2.428(4) . ?
Re3 Re2 2.5960(8) 7_557 ?
Re3 Re1 2.6069(8) 7_557 ?
Yb1 Yb1 0.491(4) 2_556 ?
Yb1 O4 1.87(3) 2_556 ?
Yb1 N2 2.300(16) 5_557 ?
Yb1 O2 2.31(2) . ?
Yb1 O1 2.31(2) . ?
Yb1 O4 2.32(3) . ?
Yb1 N1 2.321(16) . ?
Yb1 O1 2.39(2) 2_556 ?
Yb1 O3 2.41(3) . ?
Yb1 N1 2.424(15) 2_556 ?
Yb1 N2 2.450(16) 6 ?
Yb1 O2 2.74(2) 2_556 ?
S1 Re3 2.410(4) 7_557 ?
S2 Re1 2.417(4) 7_557 ?
S3 Re2 2.405(4) 7_557 ?
N1 C1 1.16(2) . ?
N1 Yb1 2.424(15) 2_556 ?
N2 C2 1.14(2) . ?
N2 Yb1 2.300(16) 5_557 ?
N2 Yb1 2.450(16) 6_556 ?
N3 C3 1.15(2) . ?
O1 O1 0.77(4) 2_556 ?
O1 Yb1 2.39(2) 2_556 ?
O2 O2W 1.57(17) . ?
O2 Yb1 2.74(2) 2_556 ?
O4 O3 0.89(3) 2_556 ?
O4 Yb1 1.87(3) 2_556 ?
O3 O4 0.89(3) 2_556 ?
O3 Yb1 2.79(3) 2_556 ?
O1W O1W 0.98(8) 7_547 ?
O2W O2W 1.2(3) 5_557 ?
